data_7239371
loop_
_publ_author_name
'Kovach, James'
'Brennessel, William W.'
'Jones, William D.'

_publ_section_title
;
 Bisindolines from the reaction of 3,5-dimethoxyaniline with vicinal
 diones
;
_journal_issue 3
_journal_name_full 'RSC Adv.'
_journal_page_first 1401
_journal_paper_doi 10.1039/C3RA45350B
_journal_volume 4
_journal_year 2014
_chemical_formula_moiety 'C20 H24 N2 O4'
_chemical_formula_sum 'C20 H24 N2 O4'
_chemical_formula_weight 356.41
_chemical_name_common jonjk66
_space_group_IT_number 61
_space_group_name_Hall '-P 2ac 2ab'
_space_group_name_H-M_alt 'P b c a'
_symmetry_cell_setting orthorhombic
_symmetry_space_group_name_H-M 'P b c a'
_atom_sites_solution_hydrogens geom
_atom_sites_solution_primary direct
_atom_sites_solution_secondary difmap
_audit_creation_method SHELXL-97
_cell_angle_alpha 90.00
_cell_angle_beta 90.00
_cell_angle_gamma 90.00
_cell_formula_units_Z 8
_cell_length_a 12.226(2)
_cell_length_b 15.112(3)
_cell_length_c 18.934(3)
_cell_measurement_reflns_used 3990
_cell_measurement_temperature 100.0(5)
_cell_measurement_theta_max 33.59
_cell_measurement_theta_min 2.70
_cell_volume 3498.2(11)
_computing_cell_refinement 'SAINT (Bruker, 2009)'
_computing_data_collection 'APEX2 (Bruker, 2011)'
_computing_data_reduction 'SAINT (Bruker, 2009)'
_computing_molecular_graphics 'SHELXTL (Sheldrick, 2008)'
_computing_publication_material 'SHELXTL (Sheldrick, 2008)'
_computing_structure_refinement 'SHELXL-97 (Sheldrick, 2008)'
_computing_structure_solution 'SIR97 (Altomare et al., 1999)'
_diffrn_ambient_temperature 100.0(5)
_diffrn_measured_fraction_theta_full 1.000
_diffrn_measured_fraction_theta_max 1.000
_diffrn_measurement_device_type 'Bruker SMART APEX II CCD Platform'
_diffrn_measurement_method 'area detector, \w scans per \f'
_diffrn_radiation_monochromator graphite
_diffrn_radiation_source 'fine-focus sealed tube'
_diffrn_radiation_type MoK\a
_diffrn_radiation_wavelength 0.71073
_diffrn_reflns_av_R_equivalents 0.0924
_diffrn_reflns_av_sigmaI/netI 0.0492
_diffrn_reflns_limit_h_max 19
_diffrn_reflns_limit_h_min -19
_diffrn_reflns_limit_k_max 24
_diffrn_reflns_limit_k_min -24
_diffrn_reflns_limit_l_max 30
_diffrn_reflns_limit_l_min -30
_diffrn_reflns_number 72057
_diffrn_reflns_theta_full 34.97
_diffrn_reflns_theta_max 34.97
_diffrn_reflns_theta_min 2.15
_diffrn_standards_number 0
_exptl_absorpt_coefficient_mu 0.095
_exptl_absorpt_correction_T_max 0.9850
_exptl_absorpt_correction_T_min 0.9649
_exptl_absorpt_correction_type multi-scan
_exptl_absorpt_process_details 'SADABS (Sheldrick, 2008)'
_exptl_crystal_colour colorless
_exptl_crystal_density_diffrn 1.353
_exptl_crystal_density_method 'not measured'
_exptl_crystal_description needle
_exptl_crystal_F_000 1520
_exptl_crystal_size_max 0.38
_exptl_crystal_size_mid 0.22
_exptl_crystal_size_min 0.16
_refine_diff_density_max 0.502
_refine_diff_density_min -0.238
_refine_diff_density_rms 0.064
_refine_ls_extinction_method none
_refine_ls_goodness_of_fit_ref 1.036
_refine_ls_hydrogen_treatment refall
_refine_ls_matrix_type full
_refine_ls_number_parameters 331
_refine_ls_number_reflns 7695
_refine_ls_number_restraints 0
_refine_ls_restrained_S_all 1.036
_refine_ls_R_factor_all 0.0914
_refine_ls_R_factor_gt 0.0527
_refine_ls_shift/su_max 0.001
_refine_ls_shift/su_mean 0.000
_refine_ls_structure_factor_coef Fsqd
_refine_ls_weighting_details 'calc w=1/[\s^2^(Fo^2^)+(0.0719P)^2^+0.2922P] where P=(Fo^2^+2Fc^2^)/3'
_refine_ls_weighting_scheme calc
_refine_ls_wR_factor_gt 0.1255
_refine_ls_wR_factor_ref 0.1465
_reflns_number_gt 4947
_reflns_number_total 7695
_reflns_threshold_expression >2sigma(I)
_cod_data_source_file c3ra45350b.txt
_cod_data_source_block 1-Pbca
_cod_original_cell_volume 3498.3(10)
_cod_database_code 7239371

loop_
_symmetry_equiv_pos_as_xyz
'x, y, z'
'-x+1/2, -y, z+1/2'
'-x, y+1/2, -z+1/2'
'x+1/2, -y+1/2, -z'
'-x, -y, -z'
'x-1/2, y, -z-1/2'
'x, -y-1/2, z-1/2'
'-x-1/2, y-1/2, z'

loop_
_atom_site_label
_atom_site_type_symbol
_atom_site_fract_x
_atom_site_fract_y
_atom_site_fract_z
_atom_site_U_iso_or_equiv
_atom_site_adp_type
_atom_site_occupancy
_atom_site_symmetry_multiplicity
_atom_site_calc_flag
O1 O 0.72771(7) 0.09904(6) 0.29504(5) 0.02057(18) Uani 1 1 d
O2 O 0.96103(7) -0.11847(6) 0.39763(5) 0.02339(19) Uani 1 1 d
O3 O 0.78499(7) 0.41535(6) 0.57378(5) 0.0253(2) Uani 1 1 d
O4 O 1.13424(7) 0.33736(6) 0.46785(5) 0.02071(18) Uani 1 1 d
N1 N 1.07674(8) 0.18805(7) 0.35637(6) 0.01915(19) Uani 1 1 d
H1 H 1.1290(15) 0.1898(11) 0.3881(9) 0.031(4) Uiso 1 1 d
N2 N 0.81636(9) 0.28663(7) 0.34185(6) 0.01922(19) Uani 1 1 d
H2 H 0.7539(14) 0.2603(11) 0.3414(9) 0.027(4) Uiso 1 1 d
C1 C 1.01290(10) 0.26951(8) 0.34287(6) 0.0180(2) Uani 1 1 d
C2 C 0.90363(9) 0.23437(8) 0.30717(6) 0.0180(2) Uani 1 1 d
C3 C 0.90542(9) 0.13797(8) 0.32931(6) 0.0168(2) Uani 1 1 d
C4 C 1.00547(9) 0.11658(8) 0.35922(6) 0.0171(2) Uani 1 1 d
C5 C 0.85481(10) 0.31640(7) 0.40703(6) 0.0176(2) Uani 1 1 d
C6 C 0.96833(9) 0.31228(7) 0.40934(6) 0.0167(2) Uani 1 1 d
C7 C 1.08060(11) 0.33289(9) 0.29786(7) 0.0230(2) Uani 1 1 d
H7A H 1.1485(14) 0.3472(11) 0.3234(9) 0.026(4) Uiso 1 1 d
H7B H 1.0379(13) 0.3874(12) 0.2866(9) 0.029(4) Uiso 1 1 d
H7C H 1.1027(13) 0.3027(11) 0.2513(9) 0.027(4) Uiso 1 1 d
C8 C 0.89562(11) 0.24652(9) 0.22748(7) 0.0230(2) Uani 1 1 d
H8A H 0.8275(14) 0.2231(11) 0.2091(9) 0.030(4) Uiso 1 1 d
H8B H 0.9569(13) 0.2175(11) 0.2039(8) 0.022(4) Uiso 1 1 d
H8C H 0.8979(13) 0.3086(11) 0.2129(9) 0.025(4) Uiso 1 1 d
C9 C 0.82593(9) 0.07256(8) 0.32277(6) 0.0171(2) Uani 1 1 d
C10 C 0.84747(10) -0.01338(8) 0.34510(6) 0.0187(2) Uani 1 1 d
H10 H 0.7934(13) -0.0607(10) 0.3410(8) 0.023(4) Uiso 1 1 d
C11 C 0.94860(10) -0.03226(8) 0.37629(6) 0.0183(2) Uani 1 1 d
C12 C 1.02914(10) 0.03174(8) 0.38496(6) 0.0186(2) Uani 1 1 d
H12 H 1.0966(13) 0.0204(10) 0.4074(9) 0.021(4) Uiso 1 1 d
C13 C 0.64304(11) 0.03412(9) 0.29235(7) 0.0232(2) Uani 1 1 d
H13A H 0.5822(13) 0.0645(12) 0.2724(10) 0.030(4) Uiso 1 1 d
H13B H 0.6260(14) 0.0079(12) 0.3396(10) 0.033(5) Uiso 1 1 d
H13C H 0.6643(14) -0.0160(12) 0.2637(9) 0.033(4) Uiso 1 1 d
C14 C 1.05662(11) -0.13869(9) 0.43761(7) 0.0249(3) Uani 1 1 d
H14A H 1.0517(14) -0.2007(11) 0.4496(9) 0.027(4) Uiso 1 1 d
H14B H 1.0586(15) -0.1040(12) 0.4825(10) 0.037(5) Uiso 1 1 d
H14C H 1.1244(14) -0.1296(11) 0.4087(9) 0.027(4) Uiso 1 1 d
C15 C 0.79318(10) 0.35053(8) 0.46249(7) 0.0196(2) Uani 1 1 d
H15 H 0.7107(13) 0.3509(10) 0.4605(9) 0.024(4) Uiso 1 1 d
C16 C 0.85000(10) 0.38317(8) 0.52051(6) 0.0189(2) Uani 1 1 d
C17 C 0.96393(10) 0.38227(8) 0.52423(6) 0.0182(2) Uani 1 1 d
H17 H 1.0033(13) 0.4060(10) 0.5644(8) 0.021(4) Uiso 1 1 d
C18 C 1.02267(9) 0.34527(7) 0.46816(6) 0.0171(2) Uani 1 1 d
C19 C 0.83660(11) 0.46319(9) 0.62908(7) 0.0238(2) Uani 1 1 d
H19A H 0.7749(15) 0.4873(12) 0.6569(10) 0.037(5) Uiso 1 1 d
H19B H 0.8792(14) 0.5121(12) 0.6091(9) 0.030(4) Uiso 1 1 d
H19C H 0.8833(13) 0.4238(11) 0.6572(9) 0.024(4) Uiso 1 1 d
C20 C 1.19068(11) 0.36787(10) 0.52912(7) 0.0242(2) Uani 1 1 d
H20A H 1.2649(14) 0.3505(11) 0.5236(9) 0.026(4) Uiso 1 1 d
H20B H 1.1617(13) 0.3389(10) 0.5738(9) 0.024(4) Uiso 1 1 d
H20C H 1.1857(14) 0.4320(12) 0.5332(9) 0.030(4) Uiso 1 1 d

loop_
_atom_site_aniso_label
_atom_site_aniso_U_11
_atom_site_aniso_U_22
_atom_site_aniso_U_33
_atom_site_aniso_U_23
_atom_site_aniso_U_13
_atom_site_aniso_U_12
O1 0.0185(4) 0.0201(4) 0.0231(4) 0.0009(3) -0.0045(3) -0.0007(3)
O2 0.0225(4) 0.0171(4) 0.0305(5) 0.0047(3) -0.0002(4) 0.0019(3)
O3 0.0209(4) 0.0317(5) 0.0233(4) -0.0085(4) 0.0035(3) 0.0019(4)
O4 0.0163(4) 0.0261(4) 0.0198(4) -0.0030(3) -0.0002(3) -0.0007(3)
N1 0.0165(4) 0.0172(4) 0.0237(5) -0.0019(4) 0.0001(4) -0.0001(3)
N2 0.0193(5) 0.0183(4) 0.0200(5) -0.0014(4) -0.0031(4) 0.0012(4)
C1 0.0197(5) 0.0166(5) 0.0179(5) -0.0005(4) 0.0011(4) -0.0007(4)
C2 0.0208(5) 0.0168(5) 0.0166(5) -0.0001(4) -0.0002(4) 0.0001(4)
C3 0.0189(5) 0.0167(5) 0.0149(5) -0.0006(4) 0.0001(4) 0.0003(4)
C4 0.0181(5) 0.0171(5) 0.0162(5) -0.0020(4) 0.0017(4) 0.0000(4)
C5 0.0190(5) 0.0154(5) 0.0184(5) 0.0008(4) -0.0010(4) 0.0005(4)
C6 0.0180(5) 0.0145(4) 0.0178(5) 0.0001(4) 0.0008(4) 0.0005(4)
C7 0.0273(6) 0.0206(5) 0.0211(5) -0.0003(4) 0.0056(5) -0.0045(5)
C8 0.0301(6) 0.0220(5) 0.0169(5) 0.0007(4) -0.0017(5) -0.0020(5)
C9 0.0175(5) 0.0189(5) 0.0149(5) -0.0016(4) -0.0007(4) 0.0004(4)
C10 0.0191(5) 0.0170(5) 0.0200(5) -0.0004(4) 0.0009(4) -0.0012(4)
C11 0.0201(5) 0.0158(5) 0.0190(5) 0.0018(4) 0.0027(4) 0.0015(4)
C12 0.0177(5) 0.0189(5) 0.0192(5) -0.0003(4) 0.0007(4) 0.0020(4)
C13 0.0200(5) 0.0264(6) 0.0233(6) -0.0010(5) -0.0029(5) -0.0044(5)
C14 0.0256(6) 0.0232(6) 0.0257(6) 0.0042(5) -0.0014(5) 0.0048(5)
C15 0.0178(5) 0.0190(5) 0.0221(5) -0.0008(4) 0.0001(4) 0.0018(4)
C16 0.0197(5) 0.0171(5) 0.0197(5) -0.0011(4) 0.0030(4) 0.0014(4)
C17 0.0187(5) 0.0185(5) 0.0175(5) -0.0016(4) 0.0006(4) -0.0004(4)
C18 0.0166(5) 0.0163(5) 0.0183(5) 0.0018(4) 0.0003(4) -0.0010(4)
C19 0.0260(6) 0.0251(6) 0.0205(6) -0.0035(5) 0.0021(5) 0.0003(5)
C20 0.0189(5) 0.0311(7) 0.0227(6) -0.0041(5) -0.0031(4) -0.0001(5)

loop_
_atom_type_symbol
_atom_type_description
_atom_type_scat_dispersion_real
_atom_type_scat_dispersion_imag
_atom_type_scat_source
C C 0.0033 0.0016 'International Tables Vol C Tables 4.2.6.8 and 6.1.1.4'
H H 0.0000 0.0000 'International Tables Vol C Tables 4.2.6.8 and 6.1.1.4'
N N 0.0061 0.0033 'International Tables Vol C Tables 4.2.6.8 and 6.1.1.4'
O O 0.0106 0.0060 'International Tables Vol C Tables 4.2.6.8 and 6.1.1.4'

loop_
_geom_angle_atom_site_label_1
_geom_angle_atom_site_label_2
_geom_angle_atom_site_label_3
_geom_angle
C9 O1 C13 116.66(10)
C11 O2 C14 116.78(10)
C16 O3 C19 117.68(10)
C18 O4 C20 116.76(9)
C4 N1 C1 108.82(9)
C4 N1 H1 117.0(11)
C1 N1 H1 118.5(11)
C5 N2 C2 108.74(9)
C5 N2 H2 117.2(11)
C2 N2 H2 112.8(11)
N1 C1 C6 113.62(10)
N1 C1 C7 109.42(10)
C6 C1 C7 113.01(10)
N1 C1 C2 103.84(9)
C6 C1 C2 101.15(9)
C7 C1 C2 115.36(10)
N2 C2 C3 113.59(10)
N2 C2 C8 109.18(10)
C3 C2 C8 112.99(10)
N2 C2 C1 103.83(9)
C3 C2 C1 101.04(9)
C8 C2 C1 115.80(10)
C4 C3 C9 119.14(11)
C4 C3 C2 110.47(10)
C9 C3 C2 130.38(10)
C3 C4 N1 110.88(10)
C3 C4 C12 122.51(11)
N1 C4 C12 126.53(11)
C6 C5 C15 122.24(11)
C6 C5 N2 110.48(10)
C15 C5 N2 127.20(11)
C18 C6 C5 119.12(11)
C18 C6 C1 130.28(11)
C5 C6 C1 110.60(10)
C1 C7 H7A 108.7(9)
C1 C7 H7B 110.7(10)
H7A C7 H7B 111.4(14)
C1 C7 H7C 110.0(9)
H7A C7 H7C 107.3(13)
H7B C7 H7C 108.7(13)
C2 C8 H8A 111.5(10)
C2 C8 H8B 110.5(9)
H8A C8 H8B 109.4(14)
C2 C8 H8C 113.2(10)
H8A C8 H8C 105.9(14)
H8B C8 H8C 106.2(13)
O1 C9 C10 123.71(10)
O1 C9 C3 116.02(10)
C10 C9 C3 120.26(11)
C9 C10 C11 119.07(11)
C9 C10 H10 122.1(9)
C11 C10 H10 118.8(9)
O2 C11 C12 123.18(11)
O2 C11 C10 114.55(10)
C12 C11 C10 122.26(11)
C11 C12 C4 116.69(11)
C11 C12 H12 123.1(10)
C4 C12 H12 120.2(10)
O1 C13 H13A 104.4(10)
O1 C13 H13B 113.1(10)
H13A C13 H13B 112.5(14)
O1 C13 H13C 111.3(10)
H13A C13 H13C 111.5(15)
H13B C13 H13C 104.2(14)
O2 C14 H14A 106.4(10)
O2 C14 H14B 111.1(11)
H14A C14 H14B 108.1(15)
O2 C14 H14C 111.0(10)
H14A C14 H14C 108.2(14)
H14B C14 H14C 111.9(15)
C16 C15 C5 117.20(11)
C16 C15 H15 121.8(9)
C5 C15 H15 121.0(10)
O3 C16 C15 114.63(11)
O3 C16 C17 122.98(11)
C15 C16 C17 122.38(11)
C16 C17 C18 118.58(11)
C16 C17 H17 122.2(9)
C18 C17 H17 119.2(9)
O4 C18 C6 116.21(10)
O4 C18 C17 123.35(10)
C6 C18 C17 120.43(11)
O3 C19 H19A 103.9(11)
O3 C19 H19B 109.6(10)
H19A C19 H19B 109.5(15)
O3 C19 H19C 110.5(9)
H19A C19 H19C 112.1(15)
H19B C19 H19C 110.9(14)
O4 C20 H20A 106.4(10)
O4 C20 H20B 111.7(9)
H20A C20 H20B 107.8(13)
O4 C20 H20C 110.9(10)
H20A C20 H20C 110.1(14)
H20B C20 H20C 109.9(13)

loop_
_geom_bond_atom_site_label_1
_geom_bond_atom_site_label_2
_geom_bond_distance
O1 C9 1.3704(14)
O1 C13 1.4271(15)
O2 C11 1.3724(14)
O2 C14 1.4256(16)
O3 C16 1.3732(14)
O3 C19 1.4202(16)
O4 C18 1.3693(14)
O4 C20 1.4264(16)
N1 C4 1.3889(15)
N1 C1 1.4798(16)
N1 H1 0.878(19)
N2 C5 1.3952(15)
N2 C2 1.4810(16)
N2 H2 0.862(17)
C1 C6 1.5162(16)
C1 C7 1.5260(17)
C1 C2 1.5885(16)
C2 C3 1.5161(17)
C2 C8 1.5231(17)
C3 C4 1.3862(16)
C3 C9 1.3917(16)
C4 C12 1.4017(17)
C5 C6 1.3900(17)
C5 C15 1.3916(17)
C6 C18 1.3892(16)
C7 H7A 0.985(17)
C7 H7B 0.999(17)
C7 H7C 1.029(17)
C8 H8A 0.969(17)
C8 H8B 0.976(16)
C8 H8C 0.978(17)
C9 C10 1.3909(16)
C10 C11 1.3997(17)
C10 H10 0.977(16)
C11 C12 1.3900(17)
C12 H12 0.943(16)
C13 H13A 0.952(17)
C13 H13B 1.000(19)
C13 H13C 0.967(18)
C14 H14A 0.967(17)
C14 H14B 0.999(19)
C14 H14C 1.003(17)
C15 C16 1.3901(17)
C15 H15 1.010(16)
C16 C17 1.3949(17)
C17 C18 1.3984(16)
C17 H17 0.969(15)
C19 H19A 0.989(19)
C19 H19B 0.980(18)
C19 H19C 0.982(17)
C20 H20A 0.950(17)
C20 H20B 1.017(17)
C20 H20C 0.974(18)

loop_
_geom_hbond_atom_site_label_D
_geom_hbond_atom_site_label_H
_geom_hbond_atom_site_label_A
_geom_hbond_distance_DH
_geom_hbond_distance_HA
_geom_hbond_distance_DA
_geom_hbond_angle_DHA
_geom_hbond_site_symmetry_A
N1 H1 O4 0.878(19) 2.694(17) 3.1685(14) 115.2(14) .
N1 H1 O3 0.878(19) 2.585(18) 3.2670(15) 135.2(14) 4_556
N2 H2 O1 0.862(17) 2.609(17) 3.1618(14) 122.9(14) .

loop_
_geom_torsion_atom_site_label_1
_geom_torsion_atom_site_label_2
_geom_torsion_atom_site_label_3
_geom_torsion_atom_site_label_4
_geom_torsion
C4 N1 C1 C6 86.33(12)
C4 N1 C1 C7 -146.32(10)
C4 N1 C1 C2 -22.64(12)
C5 N2 C2 C3 85.49(12)
C5 N2 C2 C8 -147.41(10)
C5 N2 C2 C1 -23.33(12)
N1 C1 C2 N2 137.03(9)
C6 C1 C2 N2 19.04(11)
C7 C1 C2 N2 -103.26(11)
N1 C1 C2 C3 19.12(11)
C6 C1 C2 C3 -98.86(10)
C7 C1 C2 C3 138.84(10)
N1 C1 C2 C8 -103.31(11)
C6 C1 C2 C8 138.70(10)
C7 C1 C2 C8 16.40(15)
N2 C2 C3 C4 -120.76(11)
C8 C2 C3 C4 114.16(12)
C1 C2 C3 C4 -10.21(12)
N2 C2 C3 C9 60.46(16)
C8 C2 C3 C9 -64.62(16)
C1 C2 C3 C9 171.01(12)
C9 C3 C4 N1 175.44(10)
C2 C3 C4 N1 -3.50(13)
C9 C3 C4 C12 -1.65(17)
C2 C3 C4 C12 179.41(10)
C1 N1 C4 C3 17.14(13)
C1 N1 C4 C12 -165.92(11)
C2 N2 C5 C6 18.41(13)
C2 N2 C5 C15 -164.83(11)
C15 C5 C6 C18 -1.63(17)
N2 C5 C6 C18 175.32(10)
C15 C5 C6 C1 178.18(10)
N2 C5 C6 C1 -4.87(13)
N1 C1 C6 C18 59.82(16)
C7 C1 C6 C18 -65.63(16)
C2 C1 C6 C18 170.44(12)
N1 C1 C6 C5 -119.97(11)
C7 C1 C6 C5 114.58(11)
C2 C1 C6 C5 -9.34(12)
C13 O1 C9 C10 2.66(16)
C13 O1 C9 C3 -175.97(10)
C4 C3 C9 O1 177.78(10)
C2 C3 C9 O1 -3.53(18)
C4 C3 C9 C10 -0.91(17)
C2 C3 C9 C10 177.79(11)
O1 C9 C10 C11 -176.46(11)
C3 C9 C10 C11 2.12(17)
C14 O2 C11 C12 7.41(17)
C14 O2 C11 C10 -172.33(11)
C9 C10 C11 O2 178.88(10)
C9 C10 C11 C12 -0.87(18)
O2 C11 C12 C4 178.74(11)
C10 C11 C12 C4 -1.53(17)
C3 C4 C12 C11 2.82(17)
N1 C4 C12 C11 -173.79(11)
C6 C5 C15 C16 1.74(17)
N2 C5 C15 C16 -174.67(11)
C19 O3 C16 C15 -169.52(11)
C19 O3 C16 C17 11.09(17)
C5 C15 C16 O3 -179.53(10)
C5 C15 C16 C17 -0.14(18)
O3 C16 C17 C18 177.83(11)
C15 C16 C17 C18 -1.51(18)
C20 O4 C18 C6 -177.66(11)
C20 O4 C18 C17 0.96(16)
C5 C6 C18 O4 178.54(10)
C1 C6 C18 O4 -1.23(17)
C5 C6 C18 C17 -0.12(17)
C1 C6 C18 C17 -179.88(11)
C16 C17 C18 O4 -176.93(11)
C16 C17 C18 C6 1.63(17)
